data_4518291
loop_
_publ_author_name
'Maranda-Niedba\/la, Agnieszka'
'Krzy\.zewska, Klaudyna'
'Kotwica, Kamil'
'Sk\'orka, \/Lukasz'
'Drapa\/la, Jakub'
'Jarzembska, Katarzyna N.'
'Zag\'orska, Ma\/lgorzata'
'Pro\'n, Adam'
'Nowakowski, Robert'

_publ_section_title
;
 9,10-Anthraquinones Disubstituted with Linear Alkoxy Groups:
 Spectroscopy, Electrochemistry, and Peculiarities of Their 2D and 3D
 Supramolecular Organizations.
;
_journal_name_full 'Langmuir : the ACS journal of surfaces and colloids'
_journal_paper_doi 10.1021/acs.langmuir.0c02586
_journal_year 2020
_chemical_formula_moiety 'C34 H48 O4'
_chemical_formula_sum 'C34 H48 O4'
_chemical_formula_weight 520.72
_space_group_crystal_system triclinic
_space_group_IT_number 2
_space_group_name_Hall '-P 1'
_space_group_name_H-M_alt 'P -1'
_atom_sites_solution_hydrogens geom
_atom_sites_solution_primary dual
_audit_creation_date 2019-11-06
_audit_creation_method
;
Olex2 1.2
(compiled 2018.05.29 svn.r3508 for OlexSys, GUI svn.r5506)
;
_cell_angle_alpha 81.289(3)
_cell_angle_beta 92.907(4)
_cell_angle_gamma 88.360(3)
_cell_formula_units_Z 1
_cell_length_a 19.4039(8)
_cell_length_b 8.1902(3)
_cell_length_c 4.6058(2)
_cell_measurement_reflns_used 9949
_cell_measurement_temperature 94.95(18)
_cell_measurement_theta_max 75.7530
_cell_measurement_theta_min 2.3370
_cell_volume 722.10(5)
_computing_cell_refinement 'CrysAlisPro 1.171.40.55a (Rigaku OD, 2019)'
_computing_data_collection 'CrysAlisPro 1.171.40.55a (Rigaku OD, 2019)'
_computing_data_reduction 'CrysAlisPro 1.171.40.55a (Rigaku OD, 2019)'
_computing_molecular_graphics 'Olex2 (Dolomanov et al., 2009)'
_computing_publication_material 'Olex2 (Dolomanov et al., 2009)'
_computing_structure_refinement 'ShelXL (Sheldrick, 2015)'
_computing_structure_solution 'ShelXT (Sheldrick, 2015)'
_diffrn_ambient_environment N~2~
_diffrn_ambient_temperature 94.95(18)
_diffrn_detector 'CCD plate'
_diffrn_detector_area_resol_mean 5.2687
_diffrn_detector_type Atlas
_diffrn_measured_fraction_theta_full 1.000
_diffrn_measured_fraction_theta_max 0.980
_diffrn_measurement_details
;
List of Runs (angles in degrees, time in seconds):

  # Type    Start    End  Width  t~exp~   \w     \q     \k     \f   Frames
--------------------------------------------------------------------------
  1  \w    -68.00  27.00   1.00    1.50    --  -42.68  57.00   0.00   95
  2  \w   -113.00 -21.00   1.00    1.50    --  -42.68 -38.00-180.00   92
  3  \w    -96.00 -12.00   1.00    1.50    --  -42.68 125.00  60.00   84
  4  \w   -115.00 -12.00   1.00    1.50    --  -42.68 -77.00 -60.00  103
  5  \w    -96.00 -12.00   1.00    1.50    --  -42.68 125.00 -30.00   84
  6  \w     37.00 132.00   1.00    3.00    --  109.50 -30.00  30.00   95
  7  \w     31.00 149.00   1.00    3.00    --  109.50 -15.00 -90.00  118
  8  \w     37.00 132.00   1.00    3.00    --  109.50 -30.00-180.00   95
  9  \w     86.00 149.00   1.00    3.00    --  109.50  30.00-150.00   63
 10  \w     54.00 112.00   1.00    3.00    --  109.50-125.00 120.00   58
 11  \w     40.00 136.00   1.00    3.00    --  109.50 -61.00 -60.00   96
 12  \w     54.00 112.00   1.00    3.00    --  109.50-125.00   0.00   58
 13  \w     54.00 112.00   1.00    3.00    --  109.50-125.00  30.00   58
 14  \w     52.00 110.00   1.00    3.00    --  109.50-122.00 148.00   58
 15  \w     54.00 112.00   1.00    3.00    --  109.50-125.00-120.00   58
 16  \w     30.00 106.00   1.00    3.00    --  109.50 -94.00-120.00   76
 17  \w     86.00 149.00   1.00    3.00    --  109.50  30.00-120.00   63
 18  \w     30.00 106.00   1.00    3.00    --  109.50 -94.00 -90.00   76
 19  \w     30.00 106.00   1.00    3.00    --  109.50 -94.00 150.00   76
 20  \w     79.00 149.00   1.00    3.00    --  109.50  77.00   0.00   70
 21  \w    -68.00  27.00   1.00    1.50    --  -42.68  57.00-120.00   95
 22  \w   -113.00 -17.00   1.00    1.50    --  -42.68 -57.00  60.00   96
 23  \w   -113.00 -17.00   1.00    1.50    --  -42.68 -57.00 150.00   96
 24  \w   -113.00 -17.00   1.00    1.50    --  -42.68 -57.00   0.00   96
 25  \w     12.00 115.00   1.00    1.50    --   42.68  77.00 -60.00  103
 26  \w     32.00  81.00   1.00    1.50    --   42.68 -99.00-180.00   49
 27  \w     86.00 149.00   1.00    3.00    --  109.50  45.00  90.00   63
 28  \w     83.00 149.00   1.00    3.00    --  109.50  61.00-120.00   66
 29  \w     83.00 149.00   1.00    3.00    --  109.50  61.00 150.00   66
 30  \w     79.00 149.00   1.00    3.00    --  109.50  77.00  30.00   70
 31  \w     83.00 149.00   1.00    3.00    --  109.50  61.00 -30.00   66
 32  \w     86.00 149.00   1.00    3.00    --  109.50  30.00 150.00   63
 33  \w     83.00 149.00   1.00    3.00    --  109.50  61.00 -60.00   66
 34  \w     79.00 149.00   1.00    3.00    --  109.50  77.00 -30.00   70
 35  \w     83.00 149.00   1.00    3.00    --  109.50  61.00-150.00   66
 36  \w     83.00 149.00   1.00    3.00    --  109.50  61.00  90.00   66
 37  \w     83.00 149.00   1.00    3.00    --  109.50  61.00 -90.00   66
 38  \w     86.00 149.00   1.00    3.00    --  109.50  30.00 -60.00   63
 39  \w     12.00 115.00   1.00    1.50    --   42.68  77.00-120.00  103
 40  \w     12.00 115.00   1.00    1.50    --   42.68  77.00   0.00  103
 41  \w      7.00 119.00   1.00    1.50    --   42.68  19.00 -30.00  112
 42  \w     21.00 113.00   1.00    1.50    --   42.68  38.00  60.00   92
 43  \w     21.00 113.00   1.00    1.50    --   42.68  38.00  30.00   92
 44  \w     17.00 113.00   1.00    1.50    --   42.68  57.00-180.00   96
 45  \w     83.00 149.00   1.00    3.00    --  109.50  61.00  60.00   66
 46  \w     79.00 149.00   1.00    3.00    --  109.50  77.00 -60.00   70
 47  \w     79.00 149.00   1.00    3.00    --  109.50  77.00-180.00   70
 48  \w     79.00 149.00   1.00    3.00    --  109.50  77.00 120.00   70
 49  \w     79.00 149.00   1.00    3.00    --  109.50  77.00  90.00   70
 50  \w     79.00 149.00   1.00    3.00    --  109.50  77.00-150.00   70
 51  \w     79.00 149.00   1.00    3.00    --  109.50  77.00  60.00   70
 52  \w     83.00 149.00   1.00    3.00    --  109.50  61.00  30.00   66
 53  \w     79.00 149.00   1.00    3.00    --  109.50  77.00 150.00   70
 54  \w     79.00 149.00   1.00    3.00    --  109.50  77.00 -90.00   70
 55  \w     79.00 149.00   1.00    3.00    --  109.50  77.00-120.00   70
 56  \w     30.00 106.00   1.00    3.00    --  109.50 -94.00-150.00   76
 57  \w     17.00 113.00   1.00    1.50    --   42.68  57.00 150.00   96
 58  \w    -42.00 128.00   1.00    1.50    --   42.68   0.00-180.00  170
 59  \w    -42.00 128.00   1.00    1.50    --   42.68   0.00-150.00  170
 60  \w    -42.00 128.00   1.00    1.50    --   42.68   0.00-120.00  170
 61  \w     21.00 113.00   1.00    1.50    --   42.68  38.00 120.00   92
;
_diffrn_measurement_device 'four-circle diffractometer'
_diffrn_measurement_device_type 'SuperNova, Single source at offset/far, Atlas'
_diffrn_measurement_method '\w scans'
_diffrn_orient_matrix_type 'CrysAlisPro convention (1999,Acta A55,543-557)'
_diffrn_orient_matrix_UB_11 -0.0784403261
_diffrn_orient_matrix_UB_12 -0.0221605987
_diffrn_orient_matrix_UB_13 0.0113778805
_diffrn_orient_matrix_UB_21 -0.0105718433
_diffrn_orient_matrix_UB_22 0.1839529272
_diffrn_orient_matrix_UB_23 0.0282704120
_diffrn_orient_matrix_UB_31 -0.0079794183
_diffrn_orient_matrix_UB_32 0.0439453335
_diffrn_orient_matrix_UB_33 -0.3375378735
_diffrn_radiation_monochromator mirror
_diffrn_radiation_probe x-ray
_diffrn_radiation_type CuK\a
_diffrn_radiation_wavelength 1.54184
_diffrn_reflns_av_R_equivalents 0.0540
_diffrn_reflns_av_unetI/netI 0.0274
_diffrn_reflns_Laue_measured_fraction_full 1.000
_diffrn_reflns_Laue_measured_fraction_max 0.980
_diffrn_reflns_limit_h_max 24
_diffrn_reflns_limit_h_min -24
_diffrn_reflns_limit_k_max 10
_diffrn_reflns_limit_k_min -10
_diffrn_reflns_limit_l_max 5
_diffrn_reflns_limit_l_min -5
_diffrn_reflns_number 22484
_diffrn_reflns_point_group_measured_fraction_full 1.000
_diffrn_reflns_point_group_measured_fraction_max 0.980
_diffrn_reflns_theta_full 67.684
_diffrn_reflns_theta_max 77.864
_diffrn_reflns_theta_min 2.281
_diffrn_source 'micro-focus sealed X-ray tube'
_diffrn_source_type 'SuperNova (Cu) X-ray Source'
_exptl_absorpt_coefficient_mu 0.596
_exptl_absorpt_correction_T_max 1.000
_exptl_absorpt_correction_T_min 0.554
_exptl_absorpt_correction_type gaussian
_exptl_absorpt_process_details
;
CrysAlisPro 1.171.40.55a (Rigaku Oxford Diffraction, 2019)
Numerical absorption correction based on gaussian integration over
			a multifaceted crystal model
Empirical absorption correction using spherical harmonics,
 implemented in SCALE3 ABSPACK scaling algorithm.
;
_exptl_crystal_colour 'clear yellow'
_exptl_crystal_colour_lustre clear
_exptl_crystal_colour_primary yellow
_exptl_crystal_density_diffrn 1.197
_exptl_crystal_description plate
_exptl_crystal_F_000 284
_exptl_crystal_size_max 0.285
_exptl_crystal_size_mid 0.105
_exptl_crystal_size_min 0.07
_refine_diff_density_max 0.314
_refine_diff_density_min -0.238
_refine_diff_density_rms 0.051
_refine_ls_extinction_method none
_refine_ls_goodness_of_fit_ref 1.046
_refine_ls_hydrogen_treatment constr
_refine_ls_matrix_type full
_refine_ls_number_parameters 173
_refine_ls_number_reflns 3011
_refine_ls_number_restraints 0
_refine_ls_restrained_S_all 1.046
_refine_ls_R_factor_all 0.0573
_refine_ls_R_factor_gt 0.0463
_refine_ls_shift/su_max 0.000
_refine_ls_shift/su_mean 0.000
_refine_ls_structure_factor_coef Fsqd
_refine_ls_weighting_details 'w=1/[\s^2^(Fo^2^)+(0.0673P)^2^+0.2764P] where P=(Fo^2^+2Fc^2^)/3'
_refine_ls_weighting_scheme calc
_refine_ls_wR_factor_gt 0.1211
_refine_ls_wR_factor_ref 0.1350
_reflns_Friedel_coverage 0.000
_reflns_number_gt 2467
_reflns_number_total 3011
_reflns_threshold_expression 'I > 2\s(I)'
_cod_data_source_file 2019_10_29_JD_AntOC10_95K_01_CCDC2004142.cif
_cod_data_source_block 2019_10_29_jd_antoc10_95k_01
_cod_database_code 4518291
_shelx_shelxl_version_number 2018/3
_chemical_oxdiff_formula 'C32 H48 O4'
_shelx_space_group_comment
;
The symmetry employed for this shelxl refinement is uniquely defined
by the following loop, which should always be used as a source of
symmetry information in preference to the above space-group names.
They are only intended as comments.
;
_reflns_odcompleteness_completeness 100.00
_reflns_odcompleteness_iscentric 1
_reflns_odcompleteness_theta 69.95
_olex2_refinement_description
;
1. Fixed Uiso
 At 1.2 times of:
  All C(H) groups, All C(H,H) groups
 At 1.5 times of:
  All C(H,H,H) groups
2.a Secondary CH2 refined with riding coordinates:
 C8(H8A,H8B), C9(H9A,H9B), C10(H10A,H10B), C11(H11A,H11B), C12(H12A,H12B),
 C13(H13A,H13B), C15(H15A,H15B), C14(H14A,H14B), C16(H16A,H16B)
2.b Aromatic/amide H refined with riding coordinates:
 C3(H3), C6(H6), C5(H5)
2.c Idealised Me refined as rotating group:
 C17(H17A,H17B,H17C)
;
_olex2_date_sample_data_collection 2019-10-29
_olex2_submission_special_instructions 'No special instructions were received'
_oxdiff_exptl_absorpt_empirical_details
;
Empirical correction (ABSPACK) includes:
- Absorption correction using spherical harmonics
- Frame scaling
;
_oxdiff_exptl_absorpt_empirical_full_max 2.211
_oxdiff_exptl_absorpt_empirical_full_min 0.526

loop_
_space_group_symop_operation_xyz
'x, y, z'
'-x, -y, -z'

loop_
_atom_site_label
_atom_site_type_symbol
_atom_site_fract_x
_atom_site_fract_y
_atom_site_fract_z
_atom_site_U_iso_or_equiv
_atom_site_adp_type
_atom_site_occupancy
_atom_site_site_symmetry_order
_atom_site_calc_flag
_atom_site_refinement_flags_posn
_atom_site_refinement_flags_adp
_atom_site_refinement_flags_occupancy
_atom_site_disorder_assembly
_atom_site_disorder_group
O2 O 0.16009(5) 0.26701(11) 0.6809(2) 0.0205(2) Uani 1 1 d . . . . .
O1 O -0.04570(5) 0.31796(11) -0.0704(2) 0.0226(2) Uani 1 1 d . . . . .
C2 C 0.03466(6) 0.11263(15) 0.1696(3) 0.0161(3) Uani 1 1 d . . . . .
C7 C 0.05926(6) -0.05169(15) 0.1993(3) 0.0158(3) Uani 1 1 d . . . . .
C4 C 0.12376(6) 0.17064(15) 0.5180(3) 0.0175(3) Uani 1 1 d . . . . .
C3 C 0.06667(6) 0.22445(15) 0.3306(3) 0.0167(3) Uani 1 1 d . . . . .
H3 H 0.049871 0.333234 0.312092 0.020 Uiso 1 1 calc R . . . .
C8 C 0.13526(6) 0.43498(15) 0.6816(3) 0.0176(3) Uani 1 1 d . . . . .
H8A H 0.091915 0.436410 0.777421 0.021 Uiso 1 1 calc R . . . .
H8B H 0.128193 0.493095 0.482112 0.021 Uiso 1 1 calc R . . . .
C6 C 0.11645(7) -0.10333(15) 0.3906(3) 0.0188(3) Uani 1 1 d . . . . .
H6 H 0.133069 -0.212355 0.411410 0.023 Uiso 1 1 calc R . . . .
C5 C 0.14852(7) 0.00568(16) 0.5488(3) 0.0191(3) Uani 1 1 d . . . . .
H5 H 0.186554 -0.029918 0.676039 0.023 Uiso 1 1 calc R . . . .
C1 C -0.02537(6) 0.17296(15) -0.0358(3) 0.0168(3) Uani 1 1 d . . . . .
C9 C 0.19078(7) 0.51502(16) 0.8503(3) 0.0188(3) Uani 1 1 d . . . . .
H9A H 0.203350 0.443241 1.033925 0.023 Uiso 1 1 calc R . . . .
H9B H 0.172238 0.618446 0.897560 0.023 Uiso 1 1 calc R . . . .
C10 C 0.25559(6) 0.54884(16) 0.6782(3) 0.0185(3) Uani 1 1 d . . . . .
H10A H 0.271159 0.447495 0.612977 0.022 Uiso 1 1 calc R . . . .
H10B H 0.243759 0.629377 0.504508 0.022 Uiso 1 1 calc R . . . .
C11 C 0.31473(7) 0.61284(16) 0.8551(3) 0.0192(3) Uani 1 1 d . . . . .
H11A H 0.328179 0.530131 1.023802 0.023 Uiso 1 1 calc R . . . .
H11B H 0.298684 0.711512 0.927903 0.023 Uiso 1 1 calc R . . . .
C12 C 0.37780(7) 0.65342(16) 0.6758(3) 0.0198(3) Uani 1 1 d . . . . .
H12A H 0.391849 0.556714 0.592129 0.024 Uiso 1 1 calc R . . . .
H12B H 0.364917 0.741088 0.514218 0.024 Uiso 1 1 calc R . . . .
C13 C 0.43912(6) 0.70716(16) 0.8547(3) 0.0195(3) Uani 1 1 d . . . . .
H13A H 0.452343 0.619124 1.015215 0.023 Uiso 1 1 calc R . . . .
H13B H 0.425025 0.803346 0.939768 0.023 Uiso 1 1 calc R . . . .
C15 C 0.56321(6) 0.80103(16) 0.8531(3) 0.0196(3) Uani 1 1 d . . . . .
H15A H 0.576564 0.711685 1.011065 0.024 Uiso 1 1 calc R . . . .
H15B H 0.549150 0.895982 0.941649 0.024 Uiso 1 1 calc R . . . .
C14 C 0.50180(7) 0.74900(16) 0.6734(3) 0.0196(3) Uani 1 1 d . . . . .
H14A H 0.515642 0.653173 0.586777 0.024 Uiso 1 1 calc R . . . .
H14B H 0.488721 0.837803 0.514047 0.024 Uiso 1 1 calc R . . . .
C16 C 0.62581(7) 0.84499(17) 0.6724(3) 0.0233(3) Uani 1 1 d . . . . .
H16A H 0.639994 0.750101 0.583892 0.028 Uiso 1 1 calc R . . . .
H16B H 0.612569 0.934473 0.514452 0.028 Uiso 1 1 calc R . . . .
C17 C 0.68682(7) 0.89677(19) 0.8543(4) 0.0286(3) Uani 1 1 d . . . . .
H17A H 0.724665 0.921837 0.730634 0.043 Uiso 1 1 calc GR . . . .
H17B H 0.700633 0.808220 1.009591 0.043 Uiso 1 1 calc GR . . . .
H17C H 0.673616 0.992891 0.937429 0.043 Uiso 1 1 calc GR . . . .

loop_
_atom_site_aniso_label
_atom_site_aniso_U_11
_atom_site_aniso_U_22
_atom_site_aniso_U_33
_atom_site_aniso_U_23
_atom_site_aniso_U_13
_atom_site_aniso_U_12
O2 0.0212(5) 0.0156(4) 0.0252(5) -0.0054(4) -0.0022(4) -0.0027(3)
O1 0.0237(5) 0.0149(4) 0.0293(6) -0.0049(4) -0.0026(4) 0.0012(3)
C2 0.0151(6) 0.0165(6) 0.0171(6) -0.0024(5) 0.0047(5) -0.0030(5)
C7 0.0157(6) 0.0149(6) 0.0170(6) -0.0022(5) 0.0034(5) -0.0026(4)
C4 0.0180(6) 0.0161(6) 0.0194(7) -0.0037(5) 0.0050(5) -0.0051(5)
C3 0.0179(6) 0.0133(6) 0.0194(7) -0.0023(5) 0.0052(5) -0.0011(4)
C8 0.0174(6) 0.0144(6) 0.0215(7) -0.0039(5) 0.0004(5) -0.0025(5)
C6 0.0193(6) 0.0145(6) 0.0224(7) -0.0018(5) 0.0028(5) 0.0002(5)
C5 0.0173(6) 0.0178(6) 0.0216(7) -0.0012(5) 0.0011(5) -0.0011(5)
C1 0.0171(6) 0.0140(6) 0.0196(7) -0.0023(5) 0.0050(5) -0.0017(4)
C9 0.0194(6) 0.0179(6) 0.0203(7) -0.0051(5) 0.0026(5) -0.0040(5)
C10 0.0176(6) 0.0179(6) 0.0203(7) -0.0042(5) 0.0013(5) -0.0023(5)
C11 0.0182(6) 0.0193(6) 0.0207(7) -0.0044(5) 0.0014(5) -0.0030(5)
C12 0.0190(6) 0.0195(6) 0.0212(7) -0.0037(5) 0.0012(5) -0.0045(5)
C13 0.0175(6) 0.0197(6) 0.0216(7) -0.0034(5) 0.0031(5) -0.0034(5)
C15 0.0176(6) 0.0188(6) 0.0228(7) -0.0034(5) 0.0030(5) -0.0021(5)
C14 0.0186(6) 0.0189(6) 0.0218(7) -0.0035(5) 0.0026(5) -0.0032(5)
C16 0.0197(7) 0.0236(7) 0.0265(8) -0.0024(6) 0.0038(6) -0.0030(5)
C17 0.0180(7) 0.0317(8) 0.0361(9) -0.0034(7) 0.0032(6) -0.0053(5)

loop_
_atom_type_symbol
_atom_type_description
_atom_type_scat_dispersion_real
_atom_type_scat_dispersion_imag
_atom_type_scat_source
C C 0.0181 0.0091 'International Tables Vol C Tables 4.2.6.8 and 6.1.1.4'
H H 0.0000 0.0000 'International Tables Vol C Tables 4.2.6.8 and 6.1.1.4'
O O 0.0492 0.0322 'International Tables Vol C Tables 4.2.6.8 and 6.1.1.4'

loop_
_exptl_crystal_face_index_h
_exptl_crystal_face_index_k
_exptl_crystal_face_index_l
_exptl_crystal_face_perp_dist
-1 5 0 0.0363
13 0 0 0.0348
-13 0 0 0.0348
-1 0 -3 0.0689
1 -2 3 0.1277
1 -5 0 0.0664

loop_
_geom_angle_atom_site_label_1
_geom_angle_atom_site_label_2
_geom_angle_atom_site_label_3
_geom_angle
_geom_angle_site_symmetry_1
_geom_angle_site_symmetry_3
_geom_angle_publ_flag
C4 O2 C8 118.67(10) . . ?
C7 C2 C3 120.66(12) . . ?
C7 C2 C1 120.78(11) . . ?
C3 C2 C1 118.56(11) . . ?
C2 C7 C1 121.59(12) . 2 ?
C6 C7 C2 119.22(12) . . ?
C6 C7 C1 119.19(11) . 2 ?
O2 C4 C3 124.88(11) . . ?
O2 C4 C5 114.72(11) . . ?
C3 C4 C5 120.39(12) . . ?
C4 C3 C2 119.12(11) . . ?
O2 C8 C9 105.87(10) . . ?
C5 C6 C7 120.63(12) . . ?
C6 C5 C4 119.98(12) . . ?
O1 C1 C2 121.14(12) . . ?
O1 C1 C7 121.26(12) . 2 ?
C7 C1 C2 117.60(11) 2 . ?
C8 C9 C10 112.83(11) . . ?
C11 C10 C9 113.67(11) . . ?
C10 C11 C12 112.97(11) . . ?
C13 C12 C11 113.62(11) . . ?
C12 C13 C14 113.33(11) . . ?
C14 C15 C16 113.54(12) . . ?
C15 C14 C13 113.25(11) . . ?
C17 C16 C15 113.04(12) . . ?

loop_
_geom_bond_atom_site_label_1
_geom_bond_atom_site_label_2
_geom_bond_distance
_geom_bond_site_symmetry_2
_geom_bond_publ_flag
O2 C4 1.3568(16) . ?
O2 C8 1.4450(14) . ?
O1 C1 1.2251(15) . ?
C2 C7 1.3996(17) . ?
C2 C3 1.4021(18) . ?
C2 C1 1.4865(19) . ?
C7 C6 1.3955(19) . ?
C7 C1 1.4831(17) 2 ?
C4 C3 1.3877(19) . ?
C4 C5 1.4050(17) . ?
C8 C9 1.5176(17) . ?
C6 C5 1.3780(18) . ?
C9 C10 1.5299(17) . ?
C10 C11 1.5244(18) . ?
C11 C12 1.5273(17) . ?
C12 C13 1.5261(18) . ?
C13 C14 1.5278(18) . ?
C15 C14 1.5238(18) . ?
C15 C16 1.5280(18) . ?
C16 C17 1.523(2) . ?

loop_
_exptl_oxdiff_crystal_face_indexfrac_h
_exptl_oxdiff_crystal_face_indexfrac_k
_exptl_oxdiff_crystal_face_indexfrac_l
_exptl_oxdiff_crystal_face_x
_exptl_oxdiff_crystal_face_y
_exptl_oxdiff_crystal_face_z
-0.5225 5.1610 -0.2269 -0.0760 0.9485 0.3076
12.5159 0.2662 0.1839 -0.9856 -0.0782 -0.1502
-12.5159 -0.2662 -0.1839 0.9856 0.0782 0.1502
-0.5496 0.2390 -2.9169 0.0046 -0.0327 0.9995
0.6031 -1.8710 2.5877 0.0236 -0.2774 -0.9605
0.5340 -5.1200 0.3196 0.0752 -0.9384 -0.3371
